data_7134232
loop_
_publ_author_name
'Zhang, Kang'
'Feng, Luting'
'Jin, Yujie'
'Liu, Jiyong'
'Duttwyler, Simon'

_publ_section_title
;
 A \s,\p-Type Monocarborane Copper Acetylide for Regioselective
 1,4-Disubstitued 1,2,3-Triazoles
;
_journal_name_full 'Chemical Communications'
_journal_paper_doi 10.1039/D5CC00077G
_journal_year 2025
_chemical_formula_moiety 'C28 H61 B11 Cu N3 P2'
_chemical_formula_sum 'C28 H61 B11 Cu N3 P2'
_chemical_formula_weight 684.18
_space_group_crystal_system triclinic
_space_group_IT_number 2
_space_group_name_Hall '-P 1'
_space_group_name_H-M_alt 'P -1'
_atom_sites_solution_hydrogens geom
_audit_creation_date 2024-12-31
_audit_creation_method
;
Olex2 1.5
(compiled 2022.04.07 svn.rca3783a0 for OlexSys, GUI svn.r6498)
;
_audit_update_record
;
2024-12-31 deposited with the CCDC.	2025-02-04 downloaded from the CCDC.
;
_cell_angle_alpha 80.076(7)
_cell_angle_beta 84.718(7)
_cell_angle_gamma 73.091(8)
_cell_formula_units_Z 2
_cell_length_a 10.6546(10)
_cell_length_b 12.1371(11)
_cell_length_c 16.1366(12)
_cell_measurement_reflns_used 3437
_cell_measurement_temperature 296(2)
_cell_measurement_theta_max 29.3090
_cell_measurement_theta_min 3.0176
_cell_volume 1964.7(3)
_computing_cell_refinement
;
CrysAlisPro, Agilent Technologies,
Version 1.171.35.11 (release 16-05-2011 CrysAlis171 .NET)
(compiled May 16 2011,17:55:39)
;
_computing_data_collection
;
CrysAlisPro, Agilent Technologies,
Version 1.171.35.11 (release 16-05-2011 CrysAlis171 .NET)
(compiled May 16 2011,17:55:39)
;
_computing_data_reduction
;
CrysAlisPro, Agilent Technologies,
Version 1.171.35.11 (release 16-05-2011 CrysAlis171 .NET)
(compiled May 16 2011,17:55:39)
;
_computing_molecular_graphics 'Olex2 1.5 (Dolomanov et al., 2009)'
_computing_publication_material 'Olex2 1.5 (Dolomanov et al., 2009)'
_computing_structure_refinement 'SHELXL 2019/2 (Sheldrick, 2015)'
_computing_structure_solution 'ShelXS (Sheldrick, 2008)'
_diffrn_ambient_temperature 296.15
_diffrn_detector_area_resol_mean 10.3592
_diffrn_measured_fraction_theta_full 0.996
_diffrn_measured_fraction_theta_max 0.996
_diffrn_measurement_details
;
#__ type_ start__ end____ width___ exp.time_
  1 omega  -38.00   58.00   1.0000    5.0000
omega____ theta____ kappa____ phi______ frames
    -      -11.4683   38.0000   90.0000 96

#__ type_ start__ end____ width___ exp.time_
  2 omega  -78.00   14.00   1.0000    5.0000
omega____ theta____ kappa____ phi______ frames
    -      -11.4683  -38.0000  -90.0000 92

#__ type_ start__ end____ width___ exp.time_
  3 omega  -22.00   68.00   1.0000    5.0000
omega____ theta____ kappa____ phi______ frames
    -       11.7808   77.0000 -150.0000 90
;
_diffrn_measurement_device_type 'Xcalibur, Atlas, Gemini ultra'
_diffrn_measurement_method '\w scans'
_diffrn_orient_matrix_UB_11 0.0584599000
_diffrn_orient_matrix_UB_12 -0.0459067000
_diffrn_orient_matrix_UB_13 0.0079674000
_diffrn_orient_matrix_UB_21 -0.0022014000
_diffrn_orient_matrix_UB_22 -0.0160743000
_diffrn_orient_matrix_UB_23 -0.0399552000
_diffrn_orient_matrix_UB_31 0.0377973000
_diffrn_orient_matrix_UB_32 0.0381355000
_diffrn_orient_matrix_UB_33 -0.0183118000
_diffrn_radiation_monochromator graphite
_diffrn_radiation_type 'Mo K\a'
_diffrn_radiation_wavelength 0.71073
_diffrn_reflns_av_R_equivalents 0.0342
_diffrn_reflns_av_unetI/netI 0.0611
_diffrn_reflns_Laue_measured_fraction_full 0.996
_diffrn_reflns_Laue_measured_fraction_max 0.996
_diffrn_reflns_limit_h_max 11
_diffrn_reflns_limit_h_min -12
_diffrn_reflns_limit_k_max 12
_diffrn_reflns_limit_k_min -14
_diffrn_reflns_limit_l_max 17
_diffrn_reflns_limit_l_min -19
_diffrn_reflns_number 12484
_diffrn_reflns_point_group_measured_fraction_full 0.996
_diffrn_reflns_point_group_measured_fraction_max 0.996
_diffrn_reflns_theta_full 25.242
_diffrn_reflns_theta_max 25.349
_diffrn_reflns_theta_min 3.024
_diffrn_source 'Enhance (Mo) X-ray Source'
_exptl_absorpt_coefficient_mu 0.661
_exptl_absorpt_correction_T_max 1.00000
_exptl_absorpt_correction_T_min 0.86346
_exptl_absorpt_correction_type multi-scan
_exptl_absorpt_process_details
;
CrysAlisPro, Agilent Technologies,
Version 1.171.35.11 (release 16-05-2011 CrysAlis171 .NET)
(compiled May 16 2011,17:55:39)
Empirical absorption correction using spherical harmonics,
 implemented in SCALE3 ABSPACK scaling algorithm.
;
_exptl_crystal_colour colourless
_exptl_crystal_colour_primary colourless
_exptl_crystal_density_diffrn 1.157
_exptl_crystal_description block
_exptl_crystal_F_000 728
_exptl_crystal_size_max 0.42
_exptl_crystal_size_mid 0.38
_exptl_crystal_size_min 0.32
_refine_diff_density_max 0.365
_refine_diff_density_min -0.298
_refine_diff_density_rms 0.053
_refine_ls_extinction_method none
_refine_ls_goodness_of_fit_ref 1.032
_refine_ls_hydrogen_treatment constr
_refine_ls_matrix_type full
_refine_ls_number_parameters 418
_refine_ls_number_reflns 7163
_refine_ls_number_restraints 0
_refine_ls_restrained_S_all 1.032
_refine_ls_R_factor_all 0.0633
_refine_ls_R_factor_gt 0.0443
_refine_ls_shift/su_max 0.001
_refine_ls_shift/su_mean 0.000
_refine_ls_structure_factor_coef Fsqd
_refine_ls_weighting_details 'w=1/[\s^2^(Fo^2^)+(0.0421P)^2^+0.4270P] where P=(Fo^2^+2Fc^2^)/3'
_refine_ls_weighting_scheme calc
_refine_ls_wR_factor_gt 0.0963
_refine_ls_wR_factor_ref 0.1099
_reflns_Friedel_coverage 0.000
_reflns_number_gt 5595
_reflns_number_total 7163
_reflns_threshold_expression 'I > 2\s(I)'
_cod_data_source_file d5cc00077g2.cif
_cod_data_source_block 180622_zk_cu_n3
_cod_database_code 7134232
_shelx_shelxl_version_number 2019/2
_chemical_oxdiff_formula 'c h n o  cu'
_shelx_space_group_comment
;
The symmetry employed for this shelxl refinement is uniquely defined
by the following loop, which should always be used as a source of
symmetry information in preference to the above space-group names.
They are only intended as comments.
;
_shelx_estimated_absorpt_t_max 0.816
_shelx_estimated_absorpt_t_min 0.769
_olex2_refinement_description
;
1. Fixed Uiso
 At 1.2 times of:
  All B(H) groups, All C(H) groups, All C(H,H) groups
 At 1.5 times of:
  All C(H,H,H) groups
2.a Ternary CH refined with riding coordinates:
 C11(H11), C14(H14), C17(H17), C20(H20), C23(H23), C26(H26)
2.b Secondary CH2 refined with riding coordinates:
 C4(H4A,H4B)
2.c Aromatic/amide H refined with riding coordinates:
 C3(H3), C6(H6), C7(H7), C8(H8), C9(H9), C10(H10)
2.d Idealised Me refined as rotating group:
 C12(H12A,H12B,H12C), C13(H13A,H13B,H13C), C15(H15A,H15B,H15C), C16(H16A,H16B,
 H16C), C18(H18A,H18B,H18C), C19(H19A,H19B,H19C), C21(H21A,H21B,H21C), C22(H22A,
 H22B,H22C), C24(H24A,H24B,H24C), C25(H25A,H25B,H25C), C27(H27A,H27B,H27C),
 C28(H28A,H28B,H28C)
2.e Boron cage BH refined with riding coordinates:
 C1(H1), B2(H2), B3(H3A), B4(H4), B5(H5), B6(H6A), B7(H7A), B8(H8A), B9(H9A),
 B10(H10A), B11(H11A)
;
_olex2_submission_special_instructions 'No special instructions were received'

loop_
_space_group_symop_operation_xyz
'x, y, z'
'-x, -y, -z'

loop_
_atom_site_label
_atom_site_type_symbol
_atom_site_fract_x
_atom_site_fract_y
_atom_site_fract_z
_atom_site_U_iso_or_equiv
_atom_site_adp_type
_atom_site_occupancy
_atom_site_site_symmetry_order
_atom_site_calc_flag
_atom_site_refinement_flags_posn
_atom_site_refinement_flags_adp
_atom_site_refinement_flags_occupancy
_atom_site_disorder_assembly
_atom_site_disorder_group
Cu1 Cu 0.13544(3) 0.30145(2) 0.28396(2) 0.03504(12) Uani 1 1 d . . . . .
P1 P -0.06419(6) 0.33517(6) 0.22777(5) 0.03583(18) Uani 1 1 d . . . . .
P2 P 0.22542(7) 0.20032(6) 0.40737(5) 0.03851(18) Uani 1 1 d . . . . .
N1 N 0.27438(19) 0.31460(16) 0.18757(13) 0.0328(5) Uani 1 1 d . . . . .
N2 N 0.3175(2) 0.22485(16) 0.14572(14) 0.0366(5) Uani 1 1 d . . . . .
N3 N 0.4057(2) 0.25081(16) 0.08753(14) 0.0354(5) Uani 1 1 d . . . . .
C1 C 0.2343(3) 0.7559(2) 0.2708(2) 0.0493(7) Uani 1 1 d . . . . .
H1 H 0.210236 0.837143 0.297827 0.059 Uiso 1 1 calc R U . . .
C2 C 0.3355(2) 0.39928(19) 0.15547(17) 0.0324(6) Uani 1 1 d . . . . .
C3 C 0.4190(3) 0.3567(2) 0.09155(18) 0.0384(6) Uani 1 1 d . . . . .
H3 H 0.474316 0.393903 0.057342 0.046 Uiso 1 1 calc R U . . .
C4 C 0.4695(3) 0.1696(2) 0.02872(18) 0.0415(7) Uani 1 1 d . . . . .
H4A H 0.503009 0.212190 -0.020606 0.050 Uiso 1 1 calc R U . . .
H4B H 0.404303 0.138478 0.010481 0.050 Uiso 1 1 calc R U . . .
C5 C 0.5814(3) 0.0691(2) 0.06577(18) 0.0392(6) Uani 1 1 d . . . . .
C6 C 0.7073(3) 0.0529(2) 0.0306(2) 0.0554(8) Uani 1 1 d . . . . .
H6 H 0.724416 0.105646 -0.014987 0.067 Uiso 1 1 calc R U . . .
C7 C 0.8087(3) -0.0417(3) 0.0627(3) 0.0697(10) Uani 1 1 d . . . . .
H7 H 0.893126 -0.052385 0.038459 0.084 Uiso 1 1 calc R U . . .
C8 C 0.7843(4) -0.1190(3) 0.1300(3) 0.0700(10) Uani 1 1 d . . . . .
H8 H 0.852259 -0.181862 0.151998 0.084 Uiso 1 1 calc R U . . .
C9 C 0.6601(4) -0.1039(3) 0.1650(2) 0.0684(10) Uani 1 1 d . . . . .
H9 H 0.643592 -0.156620 0.210749 0.082 Uiso 1 1 calc R U . . .
C10 C 0.5583(3) -0.0104(2) 0.1327(2) 0.0540(8) Uani 1 1 d . . . . .
H10 H 0.473723 -0.001376 0.156478 0.065 Uiso 1 1 calc R U . . .
C11 C -0.0581(3) 0.3929(3) 0.11297(18) 0.0485(7) Uani 1 1 d . . . . .
H11 H -0.006091 0.448649 0.107282 0.058 Uiso 1 1 calc R U . . .
C12 C 0.0184(3) 0.2990(3) 0.0607(2) 0.0701(10) Uani 1 1 d . . . . .
H12A H 0.097070 0.253376 0.088396 0.105 Uiso 1 1 calc R U . . .
H12B H 0.041128 0.335214 0.005959 0.105 Uiso 1 1 calc R U . . .
H12C H -0.034891 0.249348 0.055026 0.105 Uiso 1 1 calc R U . . .
C13 C -0.1880(3) 0.4611(3) 0.0721(2) 0.0729(10) Uani 1 1 d . . . . .
H13A H -0.245416 0.411884 0.077931 0.109 Uiso 1 1 calc R U . . .
H13B H -0.171318 0.486113 0.013427 0.109 Uiso 1 1 calc R U . . .
H13C H -0.228642 0.527852 0.099335 0.109 Uiso 1 1 calc R U . . .
C14 C -0.1191(3) 0.2007(2) 0.2435(2) 0.0555(8) Uani 1 1 d . . . . .
H14 H -0.143267 0.187459 0.303708 0.067 Uiso 1 1 calc R U . . .
C15 C -0.0078(4) 0.0927(3) 0.2285(3) 0.0812(12) Uani 1 1 d . . . . .
H15A H 0.012656 0.094747 0.169137 0.122 Uiso 1 1 calc R U . . .
H15B H -0.034749 0.023980 0.250484 0.122 Uiso 1 1 calc R U . . .
H15C H 0.068474 0.091392 0.256380 0.122 Uiso 1 1 calc R U . . .
C16 C -0.2434(4) 0.2092(3) 0.1985(3) 0.0865(13) Uani 1 1 d . . . . .
H16A H -0.313033 0.274316 0.213114 0.130 Uiso 1 1 calc R U . . .
H16B H -0.269127 0.138828 0.215637 0.130 Uiso 1 1 calc R U . . .
H16C H -0.225670 0.219692 0.138697 0.130 Uiso 1 1 calc R U . . .
C17 C -0.2078(3) 0.4423(2) 0.26954(19) 0.0446(7) Uani 1 1 d . . . . .
H17 H -0.281804 0.452160 0.234465 0.053 Uiso 1 1 calc R U . . .
C18 C -0.1808(3) 0.5607(2) 0.2615(2) 0.0643(9) Uani 1 1 d . . . . .
H18A H -0.113063 0.555331 0.298574 0.096 Uiso 1 1 calc R U . . .
H18B H -0.259523 0.617671 0.276454 0.096 Uiso 1 1 calc R U . . .
H18C H -0.152973 0.583630 0.204496 0.096 Uiso 1 1 calc R U . . .
C19 C -0.2498(3) 0.4050(3) 0.3600(2) 0.0645(9) Uani 1 1 d . . . . .
H19A H -0.272613 0.333277 0.364082 0.097 Uiso 1 1 calc R U . . .
H19B H -0.324482 0.464204 0.377102 0.097 Uiso 1 1 calc R U . . .
H19C H -0.178774 0.393883 0.395932 0.097 Uiso 1 1 calc R U . . .
C20 C 0.2701(3) 0.2956(3) 0.4704(2) 0.0590(9) Uani 1 1 d . . . . .
H20 H 0.318156 0.341118 0.430591 0.071 Uiso 1 1 calc R U . . .
C21 C 0.1488(4) 0.3860(3) 0.5002(2) 0.0759(11) Uani 1 1 d . . . . .
H21A H 0.089313 0.416809 0.455239 0.114 Uiso 1 1 calc R U . . .
H21B H 0.175127 0.448046 0.516594 0.114 Uiso 1 1 calc R U . . .
H21C H 0.105976 0.349614 0.547467 0.114 Uiso 1 1 calc R U . . .
C22 C 0.3638(5) 0.2372(4) 0.5424(3) 0.1140(18) Uani 1 1 d . . . . .
H22A H 0.318899 0.198705 0.587321 0.171 Uiso 1 1 calc R U . . .
H22B H 0.392187 0.295350 0.562939 0.171 Uiso 1 1 calc R U . . .
H22C H 0.438708 0.181196 0.521993 0.171 Uiso 1 1 calc R U . . .
C23 C 0.1296(3) 0.1110(3) 0.4749(2) 0.0641(9) Uani 1 1 d . . . . .
H23 H 0.116944 0.058223 0.438806 0.077 Uiso 1 1 calc R U . . .
C24 C -0.0061(4) 0.1784(4) 0.4991(3) 0.0972(14) Uani 1 1 d . . . . .
H24A H -0.001697 0.229431 0.537319 0.146 Uiso 1 1 calc R U . . .
H24B H -0.054504 0.125409 0.525856 0.146 Uiso 1 1 calc R U . . .
H24C H -0.049491 0.223594 0.449570 0.146 Uiso 1 1 calc R U . . .
C25 C 0.1979(5) 0.0304(4) 0.5516(3) 0.127(2) Uani 1 1 d . . . . .
H25A H 0.282586 -0.015710 0.534142 0.191 Uiso 1 1 calc R U . . .
H25B H 0.145516 -0.019985 0.576889 0.191 Uiso 1 1 calc R U . . .
H25C H 0.208172 0.076472 0.591935 0.191 Uiso 1 1 calc R U . . .
C26 C 0.3822(3) 0.0895(2) 0.3881(2) 0.0541(8) Uani 1 1 d . . . . .
H26 H 0.415386 0.048236 0.442979 0.065 Uiso 1 1 calc R U . . .
C27 C 0.4856(3) 0.1448(3) 0.3426(2) 0.0770(11) Uani 1 1 d . . . . .
H27A H 0.456969 0.183114 0.287634 0.116 Uiso 1 1 calc R U . . .
H27B H 0.566933 0.085419 0.337275 0.116 Uiso 1 1 calc R U . . .
H27C H 0.498143 0.200624 0.374186 0.116 Uiso 1 1 calc R U . . .
C28 C 0.3590(4) 0.0000(3) 0.3394(2) 0.0722(10) Uani 1 1 d . . . . .
H28A H 0.303558 -0.041799 0.373116 0.108 Uiso 1 1 calc R U . . .
H28B H 0.441595 -0.053715 0.326609 0.108 Uiso 1 1 calc R U . . .
H28C H 0.317271 0.039393 0.288041 0.108 Uiso 1 1 calc R U . . .
B2 B 0.3421(3) 0.7428(3) 0.1867(2) 0.0466(8) Uani 1 1 d . . . . .
H2 H 0.389884 0.809868 0.157249 0.056 Uiso 1 1 calc R U . . .
B3 B 0.1724(3) 0.7621(2) 0.1762(2) 0.0429(8) Uani 1 1 d . . . . .
H3A H 0.110480 0.841230 0.139854 0.051 Uiso 1 1 calc R U . . .
B4 B 0.1116(3) 0.6923(3) 0.2701(2) 0.0429(8) Uani 1 1 d . . . . .
H4 H 0.010341 0.725848 0.294859 0.051 Uiso 1 1 calc R U . . .
B5 B 0.2443(4) 0.6299(3) 0.3384(2) 0.0493(9) Uani 1 1 d . . . . .
H5 H 0.228564 0.623172 0.407242 0.059 Uiso 1 1 calc R U . . .
B6 B 0.3867(3) 0.6616(3) 0.2861(3) 0.0528(9) Uani 1 1 d . . . . .
H6A H 0.463196 0.675569 0.321076 0.063 Uiso 1 1 calc R U . . .
B7 B 0.4245(3) 0.5924(3) 0.1952(2) 0.0436(8) Uani 1 1 d . . . . .
H7A H 0.525980 0.560058 0.170606 0.052 Uiso 1 1 calc R U . . .
B8 B 0.2919(3) 0.6547(2) 0.1265(2) 0.0382(7) Uani 1 1 d . . . . .
H8A H 0.307677 0.662572 0.057618 0.046 Uiso 1 1 calc R U . . .
B9 B 0.1477(3) 0.6238(2) 0.1790(2) 0.0347(7) Uani 1 1 d . . . . .
H9A H 0.069904 0.611900 0.144042 0.042 Uiso 1 1 calc R U . . .
B10 B 0.1933(3) 0.5413(2) 0.2793(2) 0.0375(7) Uani 1 1 d . . . . .
H10A H 0.144867 0.475111 0.309588 0.045 Uiso 1 1 calc R U . . .
B11 B 0.3639(3) 0.5224(3) 0.2899(2) 0.0441(8) Uani 1 1 d . . . . .
H11A H 0.426376 0.444434 0.327069 0.053 Uiso 1 1 calc R U . . .
B12 B 0.3042(3) 0.5177(2) 0.1918(2) 0.0342(7) Uani 1 1 d . . . . .

loop_
_atom_site_aniso_label
_atom_site_aniso_U_11
_atom_site_aniso_U_22
_atom_site_aniso_U_33
_atom_site_aniso_U_23
_atom_site_aniso_U_13
_atom_site_aniso_U_12
Cu1 0.03357(19) 0.03643(19) 0.0324(2) -0.00392(14) -0.00401(14) -0.00556(13)
P1 0.0328(4) 0.0415(4) 0.0345(4) -0.0074(3) -0.0043(3) -0.0106(3)
P2 0.0417(4) 0.0369(4) 0.0325(4) -0.0013(3) -0.0075(3) -0.0046(3)
N1 0.0323(11) 0.0305(11) 0.0341(13) -0.0065(9) -0.0017(10) -0.0053(9)
N2 0.0379(12) 0.0312(11) 0.0412(14) -0.0114(10) 0.0012(11) -0.0077(9)
N3 0.0378(12) 0.0321(11) 0.0336(13) -0.0085(9) 0.0024(10) -0.0047(9)
C1 0.0575(19) 0.0386(15) 0.057(2) -0.0183(14) -0.0035(16) -0.0142(13)
C2 0.0296(13) 0.0295(13) 0.0362(16) -0.0051(11) -0.0028(12) -0.0051(10)
C3 0.0395(15) 0.0313(13) 0.0437(17) -0.0064(12) 0.0028(13) -0.0098(11)
C4 0.0467(16) 0.0384(14) 0.0361(16) -0.0148(12) 0.0011(13) -0.0022(12)
C5 0.0451(16) 0.0323(14) 0.0413(17) -0.0151(12) -0.0010(13) -0.0073(11)
C6 0.0497(19) 0.0445(17) 0.069(2) -0.0083(15) 0.0084(17) -0.0127(14)
C7 0.0399(18) 0.061(2) 0.104(3) -0.016(2) 0.0003(19) -0.0066(15)
C8 0.060(2) 0.0512(19) 0.085(3) -0.0057(19) -0.020(2) 0.0088(16)
C9 0.086(3) 0.0408(17) 0.067(2) 0.0011(16) 0.001(2) -0.0067(17)
C10 0.0567(19) 0.0392(16) 0.060(2) -0.0076(14) 0.0082(16) -0.0076(14)
C11 0.0457(17) 0.0664(19) 0.0330(17) -0.0059(14) -0.0088(14) -0.0139(14)
C12 0.058(2) 0.101(3) 0.047(2) -0.0190(19) -0.0033(17) -0.0117(19)
C13 0.060(2) 0.098(3) 0.051(2) -0.0005(19) -0.0177(18) -0.0070(19)
C14 0.062(2) 0.0510(18) 0.063(2) -0.0165(15) 0.0056(17) -0.0280(15)
C15 0.087(3) 0.052(2) 0.109(3) -0.020(2) -0.002(2) -0.0216(18)
C16 0.075(3) 0.103(3) 0.108(4) -0.037(3) -0.001(2) -0.054(2)
C17 0.0335(15) 0.0520(16) 0.0471(19) -0.0109(14) -0.0059(13) -0.0071(12)
C18 0.056(2) 0.0489(18) 0.084(3) -0.0162(17) 0.0014(19) -0.0059(14)
C19 0.059(2) 0.072(2) 0.057(2) -0.0173(17) 0.0101(18) -0.0092(16)
C20 0.075(2) 0.0541(18) 0.049(2) -0.0094(15) -0.0217(18) -0.0120(16)
C21 0.115(3) 0.058(2) 0.053(2) -0.0218(17) -0.003(2) -0.014(2)
C22 0.145(4) 0.098(3) 0.102(4) -0.020(3) -0.082(3) -0.012(3)
C23 0.069(2) 0.065(2) 0.053(2) 0.0077(16) -0.0049(18) -0.0181(17)
C24 0.076(3) 0.096(3) 0.106(4) 0.004(3) 0.023(3) -0.023(2)
C25 0.108(4) 0.156(4) 0.093(4) 0.079(3) -0.029(3) -0.049(3)
C26 0.0561(19) 0.0484(17) 0.0446(19) -0.0006(14) -0.0120(15) 0.0051(14)
C27 0.0421(19) 0.094(3) 0.075(3) 0.007(2) -0.0081(18) 0.0021(17)
C28 0.084(3) 0.056(2) 0.066(3) -0.0198(17) -0.008(2) 0.0053(17)
B2 0.049(2) 0.0372(17) 0.059(2) -0.0105(15) -0.0004(17) -0.0188(14)
B3 0.0466(19) 0.0295(15) 0.050(2) -0.0069(14) -0.0053(16) -0.0049(13)
B4 0.0399(18) 0.0428(17) 0.046(2) -0.0133(15) 0.0035(15) -0.0089(14)
B5 0.062(2) 0.0496(19) 0.038(2) -0.0104(15) -0.0092(17) -0.0155(16)
B6 0.048(2) 0.057(2) 0.063(3) -0.0182(18) -0.0132(18) -0.0196(16)
B7 0.0305(17) 0.0445(18) 0.058(2) -0.0125(16) -0.0017(15) -0.0105(13)
B8 0.0414(18) 0.0343(16) 0.0404(19) -0.0078(13) -0.0004(15) -0.0119(13)
B9 0.0326(16) 0.0309(15) 0.0397(18) -0.0049(13) -0.0027(14) -0.0074(12)
B10 0.0383(17) 0.0357(16) 0.0382(19) -0.0068(13) -0.0010(14) -0.0094(13)
B11 0.0447(19) 0.0419(17) 0.045(2) -0.0073(15) -0.0129(16) -0.0082(14)
B12 0.0318(16) 0.0300(15) 0.0392(18) -0.0046(13) -0.0009(13) -0.0069(12)

loop_
_atom_type_symbol
_atom_type_description
_atom_type_scat_dispersion_real
_atom_type_scat_dispersion_imag
_atom_type_scat_source
C C 0.0033 0.0016 'International Tables Vol C Tables 4.2.6.8 and 6.1.1.4'
H H 0.0000 0.0000 'International Tables Vol C Tables 4.2.6.8 and 6.1.1.4'
B B 0.0013 0.0007 'International Tables Vol C Tables 4.2.6.8 and 6.1.1.4'
Cu Cu 0.3201 1.2651 'International Tables Vol C Tables 4.2.6.8 and 6.1.1.4'
N N 0.0061 0.0033 'International Tables Vol C Tables 4.2.6.8 and 6.1.1.4'
P P 0.1023 0.0942 'International Tables Vol C Tables 4.2.6.8 and 6.1.1.4'

loop_
_geom_angle_atom_site_label_1
_geom_angle_atom_site_label_2
_geom_angle_atom_site_label_3
_geom_angle
_geom_angle_site_symmetry_1
_geom_angle_site_symmetry_3
_geom_angle_publ_flag
P2 Cu1 P1 133.72(3) . . ?
N1 Cu1 P1 109.14(6) . . ?
N1 Cu1 P2 112.97(6) . . ?
C11 P1 Cu1 110.84(9) . . ?
C14 P1 Cu1 111.50(10) . . ?
C14 P1 C11 109.33(15) . . ?
C17 P1 Cu1 118.56(9) . . ?
C17 P1 C11 103.24(13) . . ?
C17 P1 C14 102.67(13) . . ?
C20 P2 Cu1 111.89(10) . . ?
C20 P2 C23 109.57(17) . . ?
C20 P2 C26 104.46(15) . . ?
C23 P2 Cu1 116.50(11) . . ?
C23 P2 C26 101.92(15) . . ?
C26 P2 Cu1 111.42(10) . . ?
N2 N1 Cu1 116.55(15) . . ?
N2 N1 C2 110.0(2) . . ?
C2 N1 Cu1 133.43(17) . . ?
N1 N2 N3 106.72(18) . . ?
N2 N3 C3 110.6(2) . . ?
N2 N3 C4 120.12(19) . . ?
C3 N3 C4 129.3(2) . . ?
B2 C1 H1 117.7 . . ?
B2 C1 B3 63.08(19) . . ?
B2 C1 B4 115.0(2) . . ?
B2 C1 B5 114.7(2) . . ?
B2 C1 B6 62.4(2) . . ?
B3 C1 H1 117.5 . . ?
B3 C1 B4 62.71(18) . . ?
B3 C1 B5 115.0(2) . . ?
B3 C1 B6 114.9(2) . . ?
B4 C1 H1 117.4 . . ?
B4 C1 B6 115.2(2) . . ?
B5 C1 H1 117.5 . . ?
B5 C1 B4 63.03(18) . . ?
B5 C1 B6 62.9(2) . . ?
B6 C1 H1 117.7 . . ?
N1 C2 B12 122.1(2) . . ?
C3 C2 N1 105.7(2) . . ?
C3 C2 B12 132.2(2) . . ?
N3 C3 C2 106.9(2) . . ?
N3 C3 H3 126.5 . . ?
C2 C3 H3 126.5 . . ?
N3 C4 H4A 108.8 . . ?
N3 C4 H4B 108.8 . . ?
N3 C4 C5 113.7(2) . . ?
H4A C4 H4B 107.7 . . ?
C5 C4 H4A 108.8 . . ?
C5 C4 H4B 108.8 . . ?
C6 C5 C4 120.6(3) . . ?
C10 C5 C4 120.6(3) . . ?
C10 C5 C6 118.7(3) . . ?
C5 C6 H6 119.8 . . ?
C5 C6 C7 120.5(3) . . ?
C7 C6 H6 119.8 . . ?
C6 C7 H7 120.0 . . ?
C8 C7 C6 120.0(3) . . ?
C8 C7 H7 120.0 . . ?
C7 C8 H8 120.1 . . ?
C9 C8 C7 119.9(3) . . ?
C9 C8 H8 120.1 . . ?
C8 C9 H9 119.8 . . ?
C8 C9 C10 120.4(3) . . ?
C10 C9 H9 119.8 . . ?
C5 C10 C9 120.5(3) . . ?
C5 C10 H10 119.8 . . ?
C9 C10 H10 119.8 . . ?
P1 C11 H11 105.3 . . ?
C12 C11 P1 112.2(2) . . ?
C12 C11 H11 105.3 . . ?
C12 C11 C13 109.8(3) . . ?
C13 C11 P1 117.8(2) . . ?
C13 C11 H11 105.3 . . ?
C11 C12 H12A 109.5 . . ?
C11 C12 H12B 109.5 . . ?
C11 C12 H12C 109.5 . . ?
H12A C12 H12B 109.5 . . ?
H12A C12 H12C 109.5 . . ?
H12B C12 H12C 109.5 . . ?
C11 C13 H13A 109.5 . . ?
C11 C13 H13B 109.5 . . ?
C11 C13 H13C 109.5 . . ?
H13A C13 H13B 109.5 . . ?
H13A C13 H13C 109.5 . . ?
H13B C13 H13C 109.5 . . ?
P1 C14 H14 105.0 . . ?
C15 C14 P1 112.7(2) . . ?
C15 C14 H14 105.0 . . ?
C15 C14 C16 111.9(3) . . ?
C16 C14 P1 116.0(2) . . ?
C16 C14 H14 105.0 . . ?
C14 C15 H15A 109.5 . . ?
C14 C15 H15B 109.5 . . ?
C14 C15 H15C 109.5 . . ?
H15A C15 H15B 109.5 . . ?
H15A C15 H15C 109.5 . . ?
H15B C15 H15C 109.5 . . ?
C14 C16 H16A 109.5 . . ?
C14 C16 H16B 109.5 . . ?
C14 C16 H16C 109.5 . . ?
H16A C16 H16B 109.5 . . ?
H16A C16 H16C 109.5 . . ?
H16B C16 H16C 109.5 . . ?
P1 C17 H17 107.5 . . ?
C18 C17 P1 110.3(2) . . ?
C18 C17 H17 107.5 . . ?
C19 C17 P1 114.1(2) . . ?
C19 C17 H17 107.5 . . ?
C19 C17 C18 109.6(3) . . ?
C17 C18 H18A 109.5 . . ?
C17 C18 H18B 109.5 . . ?
C17 C18 H18C 109.5 . . ?
H18A C18 H18B 109.5 . . ?
H18A C18 H18C 109.5 . . ?
H18B C18 H18C 109.5 . . ?
C17 C19 H19A 109.5 . . ?
C17 C19 H19B 109.5 . . ?
C17 C19 H19C 109.5 . . ?
H19A C19 H19B 109.5 . . ?
H19A C19 H19C 109.5 . . ?
H19B C19 H19C 109.5 . . ?
P2 C20 H20 104.9 . . ?
C21 C20 P2 111.7(2) . . ?
C21 C20 H20 104.9 . . ?
C21 C20 C22 111.3(3) . . ?
C22 C20 P2 117.8(2) . . ?
C22 C20 H20 104.9 . . ?
C20 C21 H21A 109.5 . . ?
C20 C21 H21B 109.5 . . ?
C20 C21 H21C 109.5 . . ?
H21A C21 H21B 109.5 . . ?
H21A C21 H21C 109.5 . . ?
H21B C21 H21C 109.5 . . ?
C20 C22 H22A 109.5 . . ?
C20 C22 H22B 109.5 . . ?
C20 C22 H22C 109.5 . . ?
H22A C22 H22B 109.5 . . ?
H22A C22 H22C 109.5 . . ?
H22B C22 H22C 109.5 . . ?
P2 C23 H23 104.7 . . ?
C24 C23 P2 114.1(2) . . ?
C24 C23 H23 104.7 . . ?
C24 C23 C25 110.8(3) . . ?
C25 C23 P2 116.5(3) . . ?
C25 C23 H23 104.7 . . ?
C23 C24 H24A 109.5 . . ?
C23 C24 H24B 109.5 . . ?
C23 C24 H24C 109.5 . . ?
H24A C24 H24B 109.5 . . ?
H24A C24 H24C 109.5 . . ?
H24B C24 H24C 109.5 . . ?
C23 C25 H25A 109.5 . . ?
C23 C25 H25B 109.5 . . ?
C23 C25 H25C 109.5 . . ?
H25A C25 H25B 109.5 . . ?
H25A C25 H25C 109.5 . . ?
H25B C25 H25C 109.5 . . ?
P2 C26 H26 107.8 . . ?
C27 C26 P2 111.9(2) . . ?
C27 C26 H26 107.8 . . ?
C27 C26 C28 111.0(3) . . ?
C28 C26 P2 110.4(2) . . ?
C28 C26 H26 107.8 . . ?
C26 C27 H27A 109.5 . . ?
C26 C27 H27B 109.5 . . ?
C26 C27 H27C 109.5 . . ?
H27A C27 H27B 109.5 . . ?
H27A C27 H27C 109.5 . . ?
H27B C27 H27C 109.5 . . ?
C26 C28 H28A 109.5 . . ?
C26 C28 H28B 109.5 . . ?
C26 C28 H28C 109.5 . . ?
H28A C28 H28B 109.5 . . ?
H28A C28 H28C 109.5 . . ?
H28B C28 H28C 109.5 . . ?
C1 B2 H2 124.6 . . ?
C1 B2 B3 58.61(18) . . ?
C1 B2 B6 59.1(2) . . ?
C1 B2 B7 105.3(2) . . ?
C1 B2 B8 105.0(2) . . ?
B3 B2 H2 121.3 . . ?
B3 B2 B8 60.15(18) . . ?
B6 B2 H2 121.0 . . ?
B6 B2 B3 108.5(2) . . ?
B6 B2 B7 60.3(2) . . ?
B6 B2 B8 108.7(2) . . ?
B7 B2 H2 122.0 . . ?
B7 B2 B3 108.5(2) . . ?
B7 B2 B8 60.35(17) . . ?
B8 B2 H2 122.0 . . ?
C1 B3 B2 58.30(19) . . ?
C1 B3 H3A 125.0 . . ?
C1 B3 B4 58.74(18) . . ?
C1 B3 B8 104.7(2) . . ?
C1 B3 B9 104.9(2) . . ?
B2 B3 H3A 121.6 . . ?
B2 B3 B8 60.02(18) . . ?
B4 B3 B2 107.8(2) . . ?
B4 B3 H3A 121.4 . . ?
B4 B3 B8 108.5(2) . . ?
B8 B3 H3A 122.0 . . ?
B9 B3 B2 108.4(2) . . ?
B9 B3 H3A 122.0 . . ?
B9 B3 B4 60.07(17) . . ?
B9 B3 B8 60.64(16) . . ?
C1 B4 B3 58.55(18) . . ?
C1 B4 H4 125.1 . . ?
C1 B4 B5 58.45(18) . . ?
C1 B4 B9 104.6(2) . . ?
C1 B4 B10 104.2(2) . . ?
B3 B4 H4 121.7 . . ?
B3 B4 B5 107.8(2) . . ?
B3 B4 B10 107.8(2) . . ?
B5 B4 H4 121.4 . . ?
B9 B4 B3 59.85(17) . . ?
B9 B4 H4 122.1 . . ?
B9 B4 B5 108.4(2) . . ?
B9 B4 B10 60.29(17) . . ?
B10 B4 H4 122.5 . . ?
B10 B4 B5 59.96(17) . . ?
C1 B5 B4 58.52(17) . . ?
C1 B5 H5 125.1 . . ?
C1 B5 B6 58.65(19) . . ?
C1 B5 B10 104.1(2) . . ?
C1 B5 B11 104.4(2) . . ?
B4 B5 H5 121.4 . . ?
B6 B5 B4 108.0(2) . . ?
B6 B5 H5 121.6 . . ?
B10 B5 B4 59.82(17) . . ?
B10 B5 H5 122.5 . . ?
B10 B5 B6 107.8(2) . . ?
B11 B5 B4 108.3(2) . . ?
B11 B5 H5 122.2 . . ?
B11 B5 B6 59.67(19) . . ?
B11 B5 B10 60.42(18) . . ?
C1 B6 B2 58.51(19) . . ?
C1 B6 B5 58.48(18) . . ?
C1 B6 H6A 125.1 . . ?
C1 B6 B7 104.7(2) . . ?
C1 B6 B11 104.6(2) . . ?
B2 B6 B5 107.9(2) . . ?
B2 B6 H6A 121.5 . . ?
B2 B6 B7 60.1(2) . . ?
B2 B6 B11 108.3(2) . . ?
B5 B6 H6A 121.5 . . ?
B7 B6 B5 108.3(2) . . ?
B7 B6 H6A 122.1 . . ?
B11 B6 B5 60.06(19) . . ?
B11 B6 H6A 122.2 . . ?
B11 B6 B7 60.37(19) . . ?
B2 B7 B6 59.63(19) . . ?
B2 B7 H7A 122.1 . . ?
B2 B7 B8 60.11(17) . . ?
B2 B7 B11 107.3(2) . . ?
B2 B7 B12 107.5(2) . . ?
B6 B7 H7A 122.1 . . ?
B6 B7 B8 108.0(2) . . ?
B6 B7 B11 59.67(19) . . ?
B6 B7 B12 107.4(2) . . ?
B8 B7 H7A 121.3 . . ?
B11 B7 H7A 121.9 . . ?
B11 B7 B8 108.2(2) . . ?
B11 B7 B12 59.82(17) . . ?
B12 B7 H7A 122.0 . . ?
B12 B7 B8 60.13(16) . . ?
B2 B8 B3 59.83(18) . . ?
B2 B8 B7 59.54(18) . . ?
B2 B8 H8A 122.4 . . ?
B2 B8 B9 107.1(2) . . ?
B2 B8 B12 106.9(2) . . ?
B3 B8 B7 107.6(2) . . ?
B3 B8 H8A 122.3 . . ?
B3 B8 B9 59.27(17) . . ?
B3 B8 B12 107.0(2) . . ?
B7 B8 H8A 121.7 . . ?
B7 B8 B9 108.1(2) . . ?
B7 B8 B12 59.92(16) . . ?
B9 B8 H8A 121.9 . . ?
B12 B8 H8A 122.2 . . ?
B12 B8 B9 60.07(16) . . ?
B3 B9 B4 60.08(18) . . ?
B3 B9 B8 60.09(17) . . ?
B3 B9 H9A 121.8 . . ?
B3 B9 B10 107.7(2) . . ?
B3 B9 B12 107.5(2) . . ?
B4 B9 B8 108.1(2) . . ?
B4 B9 H9A 121.7 . . ?
B4 B9 B10 59.93(17) . . ?
B4 B9 B12 107.3(2) . . ?
B8 B9 H9A 121.7 . . ?
B10 B9 B8 107.4(2) . . ?
B10 B9 H9A 122.2 . . ?
B10 B9 B12 59.21(17) . . ?
B12 B9 B8 59.83(16) . . ?
B12 B9 H9A 122.4 . . ?
B4 B10 B5 60.22(18) . . ?
B4 B10 B9 59.78(17) . . ?
B4 B10 H10A 121.7 . . ?
B4 B10 B11 108.1(2) . . ?
B5 B10 B9 108.2(2) . . ?
B5 B10 H10A 121.8 . . ?
B5 B10 B11 59.73(18) . . ?
B9 B10 H10A 121.3 . . ?
B9 B10 B11 108.6(2) . . ?
B11 B10 H10A 121.7 . . ?
B12 B10 B4 108.3(2) . . ?
B12 B10 B5 108.0(2) . . ?
B12 B10 B9 60.72(17) . . ?
B12 B10 H10A 121.4 . . ?
B12 B10 B11 60.05(18) . . ?
B5 B11 B7 108.2(2) . . ?
B5 B11 B10 59.85(18) . . ?
B5 B11 H11A 121.7 . . ?
B5 B11 B12 107.5(2) . . ?
B6 B11 B5 60.27(19) . . ?
B6 B11 B7 59.96(19) . . ?
B6 B11 B10 107.9(2) . . ?
B6 B11 H11A 121.6 . . ?
B6 B11 B12 107.9(2) . . ?
B7 B11 B10 107.7(2) . . ?
B7 B11 H11A 121.6 . . ?
B10 B11 H11A 122.1 . . ?
B12 B11 B7 60.20(17) . . ?
B12 B11 B10 59.37(17) . . ?
B12 B11 H11A 122.0 . . ?
C2 B12 B7 122.9(2) . . ?
C2 B12 B8 122.9(2) . . ?
C2 B12 B9 121.1(2) . . ?
C2 B12 B10 119.8(2) . . ?
C2 B12 B11 120.9(2) . . ?
B7 B12 B8 59.95(16) . . ?
B7 B12 B9 108.13(19) . . ?
B8 B12 B9 60.09(16) . . ?
B10 B12 B7 108.5(2) . . ?
B10 B12 B8 108.3(2) . . ?
B10 B12 B9 60.07(17) . . ?
B10 B12 B11 60.59(18) . . ?
B11 B12 B7 59.98(18) . . ?
B11 B12 B8 108.2(2) . . ?
B11 B12 B9 108.5(2) . . ?

loop_
_geom_bond_atom_site_label_1
_geom_bond_atom_site_label_2
_geom_bond_distance
_geom_bond_site_symmetry_2
_geom_bond_publ_flag
Cu1 P1 2.2878(7) . ?
Cu1 P2 2.2838(8) . ?
Cu1 N1 2.065(2) . ?
P1 C11 1.867(3) . ?
P1 C14 1.858(3) . ?
P1 C17 1.855(3) . ?
P2 C20 1.848(3) . ?
P2 C23 1.853(3) . ?
P2 C26 1.854(3) . ?
N1 N2 1.326(3) . ?
N1 C2 1.376(3) . ?
N2 N3 1.332(3) . ?
N3 C3 1.346(3) . ?
N3 C4 1.465(3) . ?
C1 H1 1.1000 . ?
C1 B2 1.693(5) . ?
C1 B3 1.699(4) . ?
C1 B4 1.702(4) . ?
C1 B5 1.701(4) . ?
C1 B6 1.704(5) . ?
C2 C3 1.367(4) . ?
C2 B12 1.580(4) . ?
C3 H3 0.9300 . ?
C4 H4A 0.9700 . ?
C4 H4B 0.9700 . ?
C4 C5 1.517(3) . ?
C5 C6 1.380(4) . ?
C5 C10 1.374(4) . ?
C6 H6 0.9300 . ?
C6 C7 1.389(4) . ?
C7 H7 0.9300 . ?
C7 C8 1.366(5) . ?
C8 H8 0.9300 . ?
C8 C9 1.364(5) . ?
C9 H9 0.9300 . ?
C9 C10 1.385(4) . ?
C10 H10 0.9300 . ?
C11 H11 0.9800 . ?
C11 C12 1.529(4) . ?
C11 C13 1.533(4) . ?
C12 H12A 0.9600 . ?
C12 H12B 0.9600 . ?
C12 H12C 0.9600 . ?
C13 H13A 0.9600 . ?
C13 H13B 0.9600 . ?
C13 H13C 0.9600 . ?
C14 H14 0.9800 . ?
C14 C15 1.529(4) . ?
C14 C16 1.538(5) . ?
C15 H15A 0.9600 . ?
C15 H15B 0.9600 . ?
C15 H15C 0.9600 . ?
C16 H16A 0.9600 . ?
C16 H16B 0.9600 . ?
C16 H16C 0.9600 . ?
C17 H17 0.9800 . ?
C17 C18 1.528(4) . ?
C17 C19 1.518(4) . ?
C18 H18A 0.9600 . ?
C18 H18B 0.9600 . ?
C18 H18C 0.9600 . ?
C19 H19A 0.9600 . ?
C19 H19B 0.9600 . ?
C19 H19C 0.9600 . ?
C20 H20 0.9800 . ?
C20 C21 1.532(5) . ?
C20 C22 1.539(4) . ?
C21 H21A 0.9600 . ?
C21 H21B 0.9600 . ?
C21 H21C 0.9600 . ?
C22 H22A 0.9600 . ?
C22 H22B 0.9600 . ?
C22 H22C 0.9600 . ?
C23 H23 0.9800 . ?
C23 C24 1.493(5) . ?
C23 C25 1.535(5) . ?
C24 H24A 0.9600 . ?
C24 H24B 0.9600 . ?
C24 H24C 0.9600 . ?
C25 H25A 0.9600 . ?
C25 H25B 0.9600 . ?
C25 H25C 0.9600 . ?
C26 H26 0.9800 . ?
C26 C27 1.522(4) . ?
C26 C28 1.531(4) . ?
C27 H27A 0.9600 . ?
C27 H27B 0.9600 . ?
C27 H27C 0.9600 . ?
C28 H28A 0.9600 . ?
C28 H28B 0.9600 . ?
C28 H28C 0.9600 . ?
B2 H2 1.1000 . ?
B2 B3 1.775(4) . ?
B2 B6 1.759(5) . ?
B2 B7 1.768(4) . ?
B2 B8 1.778(4) . ?
B3 H3A 1.1000 . ?
B3 B4 1.770(5) . ?
B3 B8 1.780(4) . ?
B3 B9 1.766(4) . ?
B4 H4 1.1000 . ?
B4 B5 1.779(5) . ?
B4 B9 1.769(5) . ?
B4 B10 1.772(4) . ?
B5 H5 1.1000 . ?
B5 B6 1.776(5) . ?
B5 B10 1.775(4) . ?
B5 B11 1.772(5) . ?
B6 H6A 1.1000 . ?
B6 B7 1.771(5) . ?
B6 B11 1.765(4) . ?
B7 H7A 1.1000 . ?
B7 B8 1.782(4) . ?
B7 B11 1.778(5) . ?
B7 B12 1.782(4) . ?
B8 H8A 1.1000 . ?
B8 B9 1.790(4) . ?
B8 B12 1.786(4) . ?
B9 H9A 1.1000 . ?
B9 B10 1.778(4) . ?
B9 B12 1.790(4) . ?
B10 H10A 1.1000 . ?
B10 B11 1.785(4) . ?
B10 B12 1.763(4) . ?
B11 H11A 1.1000 . ?
B11 B12 1.775(4) . ?
